data_4338087
loop_
_publ_author_name
'Ryu, Hyunsoo'
'Park, Ki-Min'
'Ikeda, Mari'
'Habata, Yoichi'
'Lee, Shim Sung'

_publ_section_title
;
 A Ditopic O4S2 Macrocycle and Its Hard, Soft, and Hard/Soft Metal
 Complexes Exhibiting Endo-, Exo-, or Endo/Exocyclic Coordination:
 Synthesis, Crystal Structures, NMR Titration, and Physical Properties.
;
_journal_issue 8
_journal_name_full 'Inorganic chemistry'
_journal_page_first 4029
_journal_page_last 4038
_journal_paper_doi 10.1021/ic4030475
_journal_volume 53
_journal_year 2014
_chemical_formula_moiety 'C26 H34 Cu3 I4 N2 Na O4 S2'
_chemical_formula_sum 'C26 H34 Cu3 I4 N2 Na O4 S2'
_chemical_formula_weight 1223.88
_chemical_name_systematic
; 
 ? 
;
_space_group_IT_number 14
_symmetry_cell_setting monoclinic
_symmetry_space_group_name_Hall '-P 2ybc'
_symmetry_space_group_name_H-M 'P 1 21/c 1'
_atom_sites_solution_hydrogens geom
_atom_sites_solution_primary direct
_atom_sites_solution_secondary difmap
_audit_creation_method SHELXL-97
_cell_angle_alpha 90.00
_cell_angle_beta 129.865(2)
_cell_angle_gamma 90.00
_cell_formula_units_Z 4
_cell_length_a 12.4226(6)
_cell_length_b 20.6183(9)
_cell_length_c 18.4739(6)
_cell_measurement_reflns_used 9546
_cell_measurement_temperature 173(2)
_cell_measurement_theta_max 28.12
_cell_measurement_theta_min 2.22
_cell_volume 3631.9(3)
_computing_cell_refinement 'Bruker SAINT'
_computing_data_collection 'Bruker APEX2'
_computing_data_reduction 'Bruker SAINT'
_computing_molecular_graphics 'Bruker SHELXTL'
_computing_publication_material 'Bruker SHELXTL'
_computing_structure_refinement 'SHELXL-97 (Sheldrick, 2008)'
_computing_structure_solution 'SHELXS-97 (Sheldrick, 2008)'
_diffrn_ambient_temperature 173(2)
_diffrn_measured_fraction_theta_full 1.000
_diffrn_measured_fraction_theta_max 1.000
_diffrn_measurement_device_type 'Bruker APEX-II CCD'
_diffrn_measurement_method '\f and \w scans'
_diffrn_radiation_monochromator graphite
_diffrn_radiation_source 'fine-focus sealed tube'
_diffrn_radiation_type MoK\a
_diffrn_radiation_wavelength 0.71073
_diffrn_reflns_av_R_equivalents 0.0355
_diffrn_reflns_av_sigmaI/netI 0.0297
_diffrn_reflns_limit_h_max 15
_diffrn_reflns_limit_h_min -15
_diffrn_reflns_limit_k_max 25
_diffrn_reflns_limit_k_min -25
_diffrn_reflns_limit_l_max 22
_diffrn_reflns_limit_l_min -22
_diffrn_reflns_number 30857
_diffrn_reflns_theta_full 26.00
_diffrn_reflns_theta_max 26.00
_diffrn_reflns_theta_min 1.74
_exptl_absorpt_coefficient_mu 5.301
_exptl_absorpt_correction_T_max 0.5457
_exptl_absorpt_correction_T_min 0.4231
_exptl_absorpt_correction_type multi-scan
_exptl_absorpt_process_details SADABS
_exptl_crystal_colour colourless
_exptl_crystal_density_diffrn 2.238
_exptl_crystal_density_method 'not measured'
_exptl_crystal_description block
_exptl_crystal_F_000 2312
_exptl_crystal_size_max 0.20
_exptl_crystal_size_mid 0.19
_exptl_crystal_size_min 0.13
_refine_diff_density_max 0.463
_refine_diff_density_min -0.603
_refine_diff_density_rms 0.112
_refine_ls_extinction_method none
_refine_ls_goodness_of_fit_ref 1.057
_refine_ls_hydrogen_treatment constr
_refine_ls_matrix_type full
_refine_ls_number_parameters 381
_refine_ls_number_reflns 7135
_refine_ls_number_restraints 0
_refine_ls_restrained_S_all 1.057
_refine_ls_R_factor_all 0.0273
_refine_ls_R_factor_gt 0.0219
_refine_ls_shift/su_max 0.001
_refine_ls_shift/su_mean 0.000
_refine_ls_structure_factor_coef Fsqd
_refine_ls_weighting_details 'calc w=1/[\s^2^(Fo^2^)+(0.0192P)^2^+0.0000P] where P=(Fo^2^+2Fc^2^)/3'
_refine_ls_weighting_scheme calc
_refine_ls_wR_factor_gt 0.0448
_refine_ls_wR_factor_ref 0.0465
_reflns_number_gt 6263
_reflns_number_total 7135
_reflns_threshold_expression >2sigma(I)
_cod_data_source_file ic4030475_si_002.cif
_cod_data_source_block 7
_cod_depositor_comments
;
The following automatic conversions were performed:

'_symmetry_cell_setting' value 'Monoclinic' changed to 'monoclinic'
according to
/usr/data/users/saulius/crontab/automatic-downloads/rss-feeds/ACS/lib/dictionaries/cif_core.dic
dictionary named 'cif_core.dic' version 2.4.2 from 2011-04-26.

Automatic conversion script
Id: cif_fix_values 2281 2013-09-26 08:29:07Z andrius 

 Adding full bibliography for 4338083--4338087.cif.
;
_cod_original_sg_symbol_H-M P2(1)/c
_cod_database_code 4338087

loop_
_symmetry_equiv_pos_as_xyz
'x, y, z'
'-x, y+1/2, -z+1/2'
'-x, -y, -z'
'x, -y-1/2, z-1/2'

loop_
_atom_site_label
_atom_site_type_symbol
_atom_site_fract_x
_atom_site_fract_y
_atom_site_fract_z
_atom_site_U_iso_or_equiv
_atom_site_adp_type
_atom_site_occupancy
_atom_site_symmetry_multiplicity
_atom_site_calc_flag
_atom_site_refinement_flags
I1 I 0.20779(2) -0.496107(11) 0.125885(13) 0.02022(6) Uani 1 1 d .
I2 I 0.47554(2) -0.637254(10) 0.355675(14) 0.02228(6) Uani 1 1 d .
I3 I 0.27756(2) -0.481537(10) 0.383800(13) 0.01793(5) Uani 1 1 d .
I4 I 0.62760(2) -0.434406(10) 0.380685(14) 0.02029(6) Uani 1 1 d .
Cu1 Cu 0.35489(4) -0.43398(2) 0.28659(3) 0.02138(9) Uani 1 1 d .
Cu2 Cu 0.46867(4) -0.53444(2) 0.26762(3) 0.02037(9) Uani 1 1 d .
Cu3 Cu 0.52016(4) -0.52141(2) 0.43162(3) 0.02491(10) Uani 1 1 d .
S1 S 0.28053(8) -0.32653(4) 0.26684(5) 0.01739(17) Uani 1 1 d .
S2 S 0.43749(8) -0.06553(4) 0.30281(5) 0.01595(16) Uani 1 1 d .
Na1 Na 0.17836(13) -0.12071(7) 0.24280(9) 0.0248(3) Uani 1 1 d .
O1 O -0.0295(2) -0.21495(11) 0.18497(14) 0.0245(5) Uani 1 1 d .
O2 O 0.0787(2) -0.11995(12) 0.31759(15) 0.0279(6) Uani 1 1 d .
O3 O 0.2530(2) -0.00905(11) 0.36737(15) 0.0223(5) Uani 1 1 d .
O4 O 0.3667(2) -0.18707(10) 0.36356(14) 0.0191(5) Uani 1 1 d .
N1 N 0.1848(3) -0.17749(15) 0.1312(2) 0.0310(7) Uani 1 1 d .
N2 N 0.0518(3) -0.03026(17) 0.1396(2) 0.0380(8) Uani 1 1 d .
C1 C -0.1192(3) -0.16275(16) 0.1709(2) 0.0218(7) Uani 1 1 d .
H1A H -0.2170 -0.1782 0.1339 0.026 Uiso 1 1 calc R
H1B H -0.1178 -0.1265 0.1364 0.026 Uiso 1 1 calc R
C2 C -0.0631(3) -0.14105(16) 0.2666(2) 0.0229(7) Uani 1 1 d .
H2A H -0.1207 -0.1050 0.2610 0.027 Uiso 1 1 calc R
H2B H -0.0661 -0.1773 0.3004 0.027 Uiso 1 1 calc R
C3 C 0.1282(4) -0.07720(17) 0.3941(2) 0.0272(8) Uani 1 1 d .
H3A H 0.2212 -0.0920 0.4514 0.033 Uiso 1 1 calc R
H3B H 0.0626 -0.0779 0.4074 0.033 Uiso 1 1 calc R
C4 C 0.1397(3) -0.00927(17) 0.3701(2) 0.0242(8) Uani 1 1 d .
H4A H 0.0510 0.0037 0.3080 0.029 Uiso 1 1 calc R
H4B H 0.1594 0.0216 0.4183 0.029 Uiso 1 1 calc R
C5 C 0.2883(3) 0.04951(16) 0.3516(2) 0.0194(7) Uani 1 1 d .
C6 C 0.2100(4) 0.10555(18) 0.3245(2) 0.0314(9) Uani 1 1 d .
H6A H 0.1259 0.1052 0.3157 0.038 Uiso 1 1 calc R
C7 C 0.2537(4) 0.16230(18) 0.3099(2) 0.0359(9) Uani 1 1 d .
H7A H 0.1992 0.2006 0.2913 0.043 Uiso 1 1 calc R
C8 C 0.3749(4) 0.16373(17) 0.3220(2) 0.0307(9) Uani 1 1 d .
H8A H 0.4041 0.2026 0.3114 0.037 Uiso 1 1 calc R
C9 C 0.4539(4) 0.10759(17) 0.3498(2) 0.0252(8) Uani 1 1 d .
H9A H 0.5377 0.1084 0.3581 0.030 Uiso 1 1 calc R
C10 C 0.4137(3) 0.05028(15) 0.3660(2) 0.0185(7) Uani 1 1 d .
C11 C 0.5042(3) -0.00960(15) 0.4000(2) 0.0185(7) Uani 1 1 d .
H11A H 0.5063 -0.0316 0.4485 0.022 Uiso 1 1 calc R
H11B H 0.6014 0.0031 0.4294 0.022 Uiso 1 1 calc R
C12 C 0.5452(3) -0.13535(15) 0.3699(2) 0.0215(7) Uani 1 1 d .
H12A H 0.5354 -0.1673 0.3259 0.026 Uiso 1 1 calc R
H12B H 0.6446 -0.1215 0.4140 0.026 Uiso 1 1 calc R
C13 C 0.5109(3) -0.16860(16) 0.4257(2) 0.0213(7) Uani 1 1 d .
H13A H 0.5708 -0.2075 0.4574 0.026 Uiso 1 1 calc R
H13B H 0.5297 -0.1388 0.4747 0.026 Uiso 1 1 calc R
C14 C 0.3344(4) -0.23659(15) 0.4004(2) 0.0232(7) Uani 1 1 d .
H14A H 0.2333 -0.2344 0.3685 0.028 Uiso 1 1 calc R
H14B H 0.3874 -0.2284 0.4684 0.028 Uiso 1 1 calc R
C15 C 0.3686(3) -0.30405(16) 0.3883(2) 0.0219(7) Uani 1 1 d .
H15A H 0.3427 -0.3357 0.4152 0.026 Uiso 1 1 calc R
H15B H 0.4711 -0.3072 0.4250 0.026 Uiso 1 1 calc R
C16 C 0.0974(3) -0.33549(16) 0.2173(2) 0.0207(7) Uani 1 1 d .
H16A H 0.0760 -0.3822 0.2141 0.025 Uiso 1 1 calc R
H16B H 0.0856 -0.3143 0.2598 0.025 Uiso 1 1 calc R
C17 C -0.0054(3) -0.30622(16) 0.1199(2) 0.0191(7) Uani 1 1 d .
C18 C -0.0391(3) -0.33919(17) 0.0421(2) 0.0241(7) Uani 1 1 d .
H18A H 0.0016 -0.3805 0.0506 0.029 Uiso 1 1 calc R
C19 C -0.1310(3) -0.31281(18) -0.0478(2) 0.0252(8) Uani 1 1 d .
H19A H -0.1519 -0.3356 -0.1001 0.030 Uiso 1 1 calc R
C20 C -0.1916(3) -0.25386(17) -0.0604(2) 0.0271(8) Uani 1 1 d .
H20A H -0.2546 -0.2357 -0.1219 0.032 Uiso 1 1 calc R
C21 C -0.1616(3) -0.22060(17) 0.0155(2) 0.0258(8) Uani 1 1 d .
H21A H -0.2046 -0.1799 0.0062 0.031 Uiso 1 1 calc R
C22 C -0.0687(3) -0.24687(16) 0.1052(2) 0.0190(7) Uani 1 1 d .
C23 C 0.2030(4) -0.2151(2) 0.0967(3) 0.0334(9) Uani 1 1 d .
C24 C 0.2290(5) -0.2655(2) 0.0537(3) 0.0601(14) Uani 1 1 d .
H24A H 0.2202 -0.3084 0.0725 0.090 Uiso 1 1 calc R
H24B H 0.3238 -0.2604 0.0749 0.090 Uiso 1 1 calc R
H24C H 0.1603 -0.2616 -0.0151 0.090 Uiso 1 1 calc R
C25 C 0.0088(4) 0.0171(2) 0.1006(3) 0.0366(9) Uani 1 1 d .
C26 C -0.0474(5) 0.0789(2) 0.0504(3) 0.0545(12) Uani 1 1 d .
H26A H 0.0281 0.1042 0.0606 0.082 Uiso 1 1 calc R
H26B H -0.0869 0.1032 0.0741 0.082 Uiso 1 1 calc R
H26C H -0.1209 0.0706 -0.0172 0.082 Uiso 1 1 calc R

loop_
_atom_site_aniso_label
_atom_site_aniso_U_11
_atom_site_aniso_U_22
_atom_site_aniso_U_33
_atom_site_aniso_U_23
_atom_site_aniso_U_13
_atom_site_aniso_U_12
I1 0.01651(11) 0.02364(13) 0.01541(10) -0.00214(9) 0.00788(9) 0.00236(9)
I2 0.02954(12) 0.01546(12) 0.02516(11) 0.00269(9) 0.01906(10) 0.00206(10)
I3 0.01743(11) 0.01926(12) 0.01635(10) 0.00137(9) 0.01048(9) -0.00038(9)
I4 0.01762(11) 0.02075(12) 0.01898(10) -0.00207(9) 0.01011(9) -0.00561(9)
Cu1 0.0214(2) 0.0183(2) 0.0217(2) -0.00080(18) 0.01257(18) 0.00299(18)
Cu2 0.0235(2) 0.0200(2) 0.02068(19) 0.00071(18) 0.01557(18) 0.00255(18)
Cu3 0.0243(2) 0.0257(2) 0.0196(2) 0.00087(19) 0.01173(19) 0.00131(19)
S1 0.0165(4) 0.0151(4) 0.0171(4) 0.0018(3) 0.0091(3) 0.0004(3)
S2 0.0173(4) 0.0143(4) 0.0184(4) -0.0007(3) 0.0124(3) -0.0007(3)
Na1 0.0203(7) 0.0303(8) 0.0261(7) 0.0042(6) 0.0159(6) 0.0041(6)
O1 0.0240(12) 0.0216(13) 0.0202(11) 0.0019(10) 0.0106(11) 0.0109(11)
O2 0.0225(12) 0.0357(15) 0.0304(12) -0.0153(12) 0.0192(11) -0.0110(11)
O3 0.0199(12) 0.0222(13) 0.0298(12) 0.0013(11) 0.0183(11) 0.0023(10)
O4 0.0197(12) 0.0140(12) 0.0210(11) 0.0020(10) 0.0118(10) -0.0013(10)
N1 0.0374(19) 0.0280(18) 0.0306(16) 0.0016(15) 0.0231(16) -0.0020(15)
N2 0.038(2) 0.042(2) 0.0364(18) 0.0124(17) 0.0248(17) 0.0135(17)
C1 0.0146(16) 0.0186(18) 0.0274(17) -0.0006(15) 0.0112(15) 0.0033(14)
C2 0.0189(17) 0.0229(19) 0.0321(18) -0.0028(16) 0.0188(16) -0.0017(15)
C3 0.0288(19) 0.031(2) 0.0268(17) -0.0076(16) 0.0203(17) -0.0063(17)
C4 0.0184(17) 0.029(2) 0.0263(17) -0.0082(16) 0.0149(15) -0.0016(15)
C5 0.0218(17) 0.0166(18) 0.0179(15) -0.0028(14) 0.0119(15) 0.0022(15)
C6 0.0248(19) 0.028(2) 0.037(2) -0.0020(18) 0.0182(18) 0.0058(17)
C7 0.044(2) 0.021(2) 0.033(2) 0.0021(18) 0.0200(19) 0.0123(19)
C8 0.048(2) 0.0162(19) 0.0267(18) 0.0002(16) 0.0236(19) -0.0043(18)
C9 0.031(2) 0.024(2) 0.0196(16) -0.0062(16) 0.0160(16) -0.0061(17)
C10 0.0235(17) 0.0168(17) 0.0158(15) -0.0051(14) 0.0129(14) 0.0000(15)
C11 0.0195(17) 0.0178(18) 0.0179(15) -0.0032(14) 0.0118(14) 0.0007(14)
C12 0.0196(17) 0.0165(18) 0.0303(18) 0.0046(15) 0.0169(15) 0.0043(15)
C13 0.0193(17) 0.0157(18) 0.0235(17) 0.0054(15) 0.0112(15) 0.0003(14)
C14 0.0302(19) 0.0184(18) 0.0276(17) -0.0057(15) 0.0215(16) -0.0081(16)
C15 0.0263(18) 0.0175(18) 0.0164(15) 0.0019(14) 0.0111(15) -0.0014(15)
C16 0.0170(16) 0.0161(18) 0.0270(17) 0.0018(15) 0.0131(15) 0.0017(14)
C17 0.0152(16) 0.0162(18) 0.0245(16) 0.0046(15) 0.0121(14) 0.0008(14)
C18 0.0216(18) 0.0177(18) 0.0302(18) -0.0056(16) 0.0153(16) -0.0010(15)
C19 0.0194(17) 0.034(2) 0.0219(16) -0.0083(16) 0.0131(15) -0.0071(16)
C20 0.0203(18) 0.032(2) 0.0182(16) 0.0028(16) 0.0075(15) -0.0019(17)
C21 0.0218(18) 0.0192(19) 0.0253(17) 0.0034(16) 0.0100(16) 0.0030(15)
C22 0.0143(16) 0.0180(18) 0.0195(16) -0.0008(14) 0.0084(14) -0.0008(14)
C23 0.034(2) 0.036(2) 0.033(2) 0.0006(19) 0.0228(19) -0.0091(19)
C24 0.070(3) 0.061(3) 0.084(3) -0.031(3) 0.065(3) -0.022(3)
C25 0.041(2) 0.045(3) 0.031(2) 0.005(2) 0.026(2) 0.006(2)
C26 0.080(3) 0.041(3) 0.058(3) 0.021(2) 0.052(3) 0.017(3)

loop_
_atom_type_symbol
_atom_type_description
_atom_type_scat_dispersion_real
_atom_type_scat_dispersion_imag
_atom_type_scat_source
C C 0.0033 0.0016 'International Tables Vol C Tables 4.2.6.8 and 6.1.1.4'
H H 0.0000 0.0000 'International Tables Vol C Tables 4.2.6.8 and 6.1.1.4'
O O 0.0106 0.0060 'International Tables Vol C Tables 4.2.6.8 and 6.1.1.4'
Na Na 0.0362 0.0249 'International Tables Vol C Tables 4.2.6.8 and 6.1.1.4'
S S 0.1246 0.1234 'International Tables Vol C Tables 4.2.6.8 and 6.1.1.4'
Cu Cu 0.3201 1.2651 'International Tables Vol C Tables 4.2.6.8 and 6.1.1.4'
I I -0.4742 1.8119 'International Tables Vol C Tables 4.2.6.8 and 6.1.1.4'
N N 0.0061 0.0033 'International Tables Vol C Tables 4.2.6.8 and 6.1.1.4'

loop_
_geom_angle_atom_site_label_1
_geom_angle_atom_site_label_2
_geom_angle_atom_site_label_3
_geom_angle
_geom_angle_site_symmetry_1
_geom_angle_site_symmetry_3
Cu1 I1 Cu2 60.341(13) . .
Cu2 I2 Cu3 60.940(13) . .
Cu3 I3 Cu3 68.987(15) 3_646 .
Cu3 I3 Cu1 113.595(14) 3_646 .
Cu3 I3 Cu1 61.667(13) . .
Cu1 I4 Cu2 59.792(13) . .
Cu1 I4 Cu3 61.655(13) . .
Cu2 I4 Cu3 59.158(12) . .
S1 Cu1 I1 111.62(2) . .
S1 Cu1 I4 108.56(2) . .
I1 Cu1 I4 114.486(15) . .
S1 Cu1 Cu2 155.46(3) . .
I1 Cu1 Cu2 60.769(13) . .
I4 Cu1 Cu2 61.084(13) . .
S1 Cu1 I3 100.03(2) . .
I1 Cu1 I3 106.798(15) . .
I4 Cu1 I3 114.461(15) . .
Cu2 Cu1 I3 104.507(17) . .
S1 Cu1 Cu3 138.21(3) . .
I1 Cu1 Cu3 109.052(17) . .
I4 Cu1 Cu3 60.985(13) . .
Cu2 Cu1 Cu3 59.331(14) . .
I3 Cu1 Cu3 58.518(13) . .
S2 Cu2 I2 107.07(2) 2_645 .
S2 Cu2 Cu1 142.13(3) 2_645 .
I2 Cu2 Cu1 110.786(16) . .
S2 Cu2 I1 105.19(2) 2_645 .
I2 Cu2 I1 112.466(16) . .
Cu1 Cu2 I1 58.890(13) . .
S2 Cu2 Cu3 144.94(3) 2_645 .
I2 Cu2 Cu3 59.581(13) . .
Cu1 Cu2 Cu3 62.209(15) . .
I1 Cu2 Cu3 109.868(17) . .
S2 Cu2 I4 105.33(2) 2_645 .
I2 Cu2 I4 114.817(15) . .
Cu1 Cu2 I4 59.124(13) . .
I1 Cu2 I4 111.144(16) . .
Cu3 Cu2 I4 61.334(13) . .
I3 Cu3 I2 114.133(16) 3_646 .
I3 Cu3 I3 111.013(15) 3_646 .
I2 Cu3 I3 107.128(16) . .
I3 Cu3 Cu2 143.437(19) 3_646 .
I2 Cu3 Cu2 59.479(13) . .
I3 Cu3 Cu2 104.840(16) . .
I3 Cu3 I4 99.142(15) 3_646 .
I2 Cu3 I4 113.100(15) . .
I3 Cu3 I4 112.346(16) . .
Cu2 Cu3 I4 59.508(13) . .
I3 Cu3 Cu1 137.774(19) 3_646 .
I2 Cu3 Cu1 107.642(16) . .
I3 Cu3 Cu1 59.815(12) . .
Cu2 Cu3 Cu1 58.460(14) . .
I4 Cu3 Cu1 57.360(13) . .
I3 Cu3 Cu3 55.994(13) 3_646 3_646
I2 Cu3 Cu3 128.34(2) . 3_646
I3 Cu3 Cu3 55.019(14) . 3_646
Cu2 Cu3 Cu3 158.81(3) . 3_646
I4 Cu3 Cu3 118.49(2) . 3_646
Cu1 Cu3 Cu3 101.74(2) . 3_646
C15 S1 C16 102.35(15) . .
C15 S1 Cu1 100.62(11) . .
C16 S1 Cu1 102.80(11) . .
C12 S2 C11 99.12(15) . .
C12 S2 Cu2 100.77(10) . 2_655
C11 S2 Cu2 107.57(11) . 2_655
C12 S2 Na1 95.90(11) . .
C11 S2 Na1 108.57(11) . .
Cu2 S2 Na1 136.92(4) 2_655 .
O4 Na1 O2 91.39(9) . .
O4 Na1 N2 160.99(11) . .
O2 Na1 N2 97.86(10) . .
O4 Na1 N1 88.33(10) . .
O2 Na1 N1 144.55(11) . .
N2 Na1 N1 93.56(11) . .
O4 Na1 O1 94.01(8) . .
O2 Na1 O1 62.31(7) . .
N2 Na1 O1 105.00(10) . .
N1 Na1 O1 82.34(9) . .
O4 Na1 S2 71.41(6) . .
O2 Na1 S2 130.10(8) . .
N2 Na1 S2 90.02(9) . .
N1 Na1 S2 83.10(8) . .
O1 Na1 S2 159.65(7) . .
O4 Na1 O3 95.11(8) . .
O2 Na1 O3 64.00(7) . .
N2 Na1 O3 74.41(10) . .
N1 Na1 O3 151.29(10) . .
O1 Na1 O3 125.65(7) . .
S2 Na1 O3 71.17(5) . .
C22 O1 C1 117.2(2) . .
C22 O1 Na1 109.88(17) . .
C1 O1 Na1 88.19(17) . .
C3 O2 C2 114.0(2) . .
C3 O2 Na1 121.71(18) . .
C2 O2 Na1 119.69(18) . .
C5 O3 C4 117.4(2) . .
C5 O3 Na1 120.16(17) . .
C4 O3 Na1 101.47(17) . .
C14 O4 C13 113.6(2) . .
C14 O4 Na1 117.03(18) . .
C13 O4 Na1 125.11(18) . .
C23 N1 Na1 162.6(3) . .
C25 N2 Na1 170.2(3) . .
O1 C1 C2 106.7(2) . .
O2 C2 C1 108.3(2) . .
O2 C3 C4 110.2(3) . .
O3 C4 C3 107.1(3) . .
O3 C5 C6 124.4(3) . .
O3 C5 C10 115.8(3) . .
C6 C5 C10 119.8(3) . .
C5 C6 C7 120.3(3) . .
C8 C7 C6 120.8(3) . .
C7 C8 C9 118.9(3) . .
C8 C9 C10 121.6(3) . .
C9 C10 C5 118.6(3) . .
C9 C10 C11 120.8(3) . .
C5 C10 C11 120.7(3) . .
C10 C11 S2 111.1(2) . .
C13 C12 S2 114.9(2) . .
O4 C13 C12 109.3(2) . .
O4 C14 C15 113.5(2) . .
C14 C15 S1 114.4(2) . .
C17 C16 S1 112.6(2) . .
C22 C17 C18 118.3(3) . .
C22 C17 C16 121.7(3) . .
C18 C17 C16 120.0(3) . .
C19 C18 C17 121.1(3) . .
C20 C19 C18 119.6(3) . .
C19 C20 C21 120.4(3) . .
C20 C21 C22 119.7(3) . .
C17 C22 C21 120.9(3) . .
C17 C22 O1 116.3(3) . .
C21 C22 O1 122.8(3) . .
N1 C23 C24 178.5(4) . .
N2 C25 C26 179.5(4) . .

loop_
_geom_bond_atom_site_label_1
_geom_bond_atom_site_label_2
_geom_bond_distance
_geom_bond_site_symmetry_2
I1 Cu1 2.6152(4) .
I1 Cu2 2.6655(5) .
I2 Cu2 2.6399(5) .
I2 Cu3 2.6427(5) .
I3 Cu3 2.6384(4) 3_646
I3 Cu3 2.6694(5) .
I3 Cu1 2.7057(4) .
I4 Cu1 2.6361(5) .
I4 Cu2 2.6885(5) .
I4 Cu3 2.7376(5) .
Cu1 S1 2.3373(9) .
Cu1 Cu2 2.6543(6) .
Cu1 Cu3 2.7552(6) .
Cu2 S2 2.3253(8) 2_645
Cu2 Cu3 2.6788(5) .
Cu3 I3 2.6384(4) 3_646
Cu3 Cu3 3.0060(8) 3_646
S1 C15 1.817(3) .
S1 C16 1.838(3) .
S2 C12 1.809(3) .
S2 C11 1.826(3) .
S2 Cu2 2.3253(8) 2_655
S2 Na1 2.8829(14) .
Na1 O4 2.373(2) .
Na1 O2 2.374(2) .
Na1 N2 2.396(4) .
Na1 N1 2.416(3) .
Na1 O1 2.837(3) .
Na1 O3 2.953(3) .
O1 C22 1.387(4) .
O1 C1 1.448(4) .
O2 C3 1.428(4) .
O2 C2 1.432(4) .
O3 C5 1.377(4) .
O3 C4 1.439(4) .
O4 C14 1.419(4) .
O4 C13 1.427(4) .
N1 C23 1.116(5) .
N2 C25 1.125(5) .
C1 C2 1.494(4) .
C3 C4 1.504(5) .
C5 C6 1.381(5) .
C5 C10 1.403(4) .
C6 C7 1.387(5) .
C7 C8 1.373(5) .
C8 C9 1.386(5) .
C9 C10 1.387(4) .
C10 C11 1.509(4) .
C12 C13 1.509(4) .
C14 C15 1.512(4) .
C16 C17 1.513(4) .
C17 C22 1.384(4) .
C17 C18 1.389(4) .
C18 C19 1.388(4) .
C19 C20 1.368(5) .
C20 C21 1.381(5) .
C21 C22 1.386(4) .
C23 C24 1.464(5) .
C25 C26 1.463(5) .
